data_7208625
loop_
_publ_author_name
'Saito, Gunzi'
'Hosoda, Hidemasa'
'Yoshida, Yukihiro'
'Hagiwara, Jun'
'Nishimura, Kazukuni'
'Yamochi, Hideki'
'Otsuka, Akihiro'
'Hiramatsu, Takaaki'
'Shimazaki, Yuichi'
'Kirakci, Kaplan'
'Cordier, St\'ephane'
'Perrin, Christiane'

_publ_section_title
;
 Synthesis and properties of charge-transfer solids with cluster units
 [Mo6X14]2&#x2212; (X = Br, I)
;
_journal_issue 37
_journal_name_full 'Journal of Materials Chemistry'
_journal_page_first 19774
_journal_paper_doi 10.1039/c2jm33086e
_journal_volume 22
_journal_year 2012
_chemical_formula_moiety '2(C10 H12 S8), Br14 Mo6'
_chemical_formula_sum 'C20 H24 Br14 Mo6 S16'
_chemical_formula_weight 2471.73
_chemical_name_common (TTC1-TTF)2Mo6Br14
_chemical_name_systematic
;
Molybdate(2-), dodeca-m-bromodibromohexa-, octahedro , salt with
1,3-Dithiole, 2-[4,5-bis(methylthio)-1,3-dithiol-2-ylidene]-4,5-bis(methylthio)-
, compd. (1:2)
;
_space_group_IT_number 2
_symmetry_cell_setting triclinic
_symmetry_space_group_name_Hall '-P 1'
_symmetry_space_group_name_H-M 'P -1'
_atom_sites_solution_hydrogens geom
_atom_sites_solution_primary direct
_atom_sites_solution_secondary difmap
_audit_creation_method SHELXL-97
_cell_angle_alpha 65.76(2)
_cell_angle_beta 83.01(3)
_cell_angle_gamma 81.31(3)
_cell_formula_units_Z 1
_cell_length_a 9.846(3)
_cell_length_b 12.408(4)
_cell_length_c 12.720(4)
_cell_measurement_reflns_used 6927
_cell_measurement_temperature 295(2)
_cell_measurement_theta_max 27.5
_cell_measurement_theta_min 2.0
_cell_volume 1397.6(8)
_computing_cell_refinement 'MXC(MAC Science)'
_computing_data_collection 'MXC(MAC Science)'
_computing_data_reduction Crystan
_computing_molecular_graphics 'Yadokari-XG 2009 (Wakita, Nemoto et al., 2009)'
_computing_structure_refinement 'SHELXL-97 (Sheldrick, 1997)'
_computing_structure_solution 'SHELXS-97 (Sheldrick, 1990)'
_diffrn_ambient_temperature 295(2)
_diffrn_measured_fraction_theta_full 0.514
_diffrn_measured_fraction_theta_max 0.514
_diffrn_measurement_device_type 'MAC SCIENCE MXC^\x^'
_diffrn_radiation_monochromator graphite
_diffrn_radiation_source 'sealed tube'
_diffrn_radiation_type MoK\a
_diffrn_radiation_wavelength 0.71073
_diffrn_reflns_av_R_equivalents 0.0391
_diffrn_reflns_av_sigmaI/netI 0.1435
_diffrn_reflns_limit_h_max 12
_diffrn_reflns_limit_h_min -12
_diffrn_reflns_limit_k_max 14
_diffrn_reflns_limit_k_min -16
_diffrn_reflns_limit_l_max 0
_diffrn_reflns_limit_l_min -16
_diffrn_reflns_number 6919
_diffrn_reflns_theta_full 27.50
_diffrn_reflns_theta_max 27.50
_diffrn_reflns_theta_min 1.76
_exptl_absorpt_coefficient_mu 11.930
_exptl_absorpt_correction_type psi-scan
_exptl_crystal_colour black
_exptl_crystal_density_diffrn 2.936
_exptl_crystal_density_method 'not measured'
_exptl_crystal_description plate
_exptl_crystal_F_000 1142
_exptl_crystal_size_max 0.4
_exptl_crystal_size_mid 0.2
_exptl_crystal_size_min 0.1
_refine_diff_density_max 4.457
_refine_diff_density_min -4.068
_refine_diff_density_rms 0.496
_refine_ls_extinction_method none
_refine_ls_goodness_of_fit_ref 1.071
_refine_ls_hydrogen_treatment constr
_refine_ls_matrix_type full
_refine_ls_number_parameters 253
_refine_ls_number_reflns 3299
_refine_ls_number_restraints 0
_refine_ls_restrained_S_all 1.071
_refine_ls_R_factor_all 0.0797
_refine_ls_R_factor_gt 0.0797
_refine_ls_shift/su_max 0.000
_refine_ls_shift/su_mean 0.000
_refine_ls_structure_factor_coef Fsqd
_refine_ls_weighting_details 'calc w=1/[\s^2^(Fo^2^)+(0.1439P)^2^+0.0000P] where P=(Fo^2^+2Fc^2^)/3'
_refine_ls_weighting_scheme calc
_refine_ls_wR_factor_gt 0.1923
_refine_ls_wR_factor_ref 0.1923
_reflns_number_gt 3299
_reflns_number_total 3299
_reflns_threshold_expression >2sigma(I)
_cod_data_source_file c2jm33086e.txt
_cod_data_source_block ttc1-1
_cod_depositor_comments
;
The following automatic conversions were performed:

'_cell_measurement_temperature' value 'Room Temperature' was changed
to '295(2)' - the room/ambient temperature average [293;298] in
Kelvins(K) was taken.

'_diffrn_ambient_temperature' value 'Room
Temperature' was changed to '295(2)' - the room/ambient temperature
average [293;298] in Kelvins(K) was taken.

'_symmetry_cell_setting'
value 'Triclinic' changed to 'triclinic' according to
/home/saulius/struct/CIF-dictionaries/cif_core.dic dictionary named
'cif_core.dic' version 2.4.1 from 2010-06-29.

Automatic conversion script
Id: cif_fix_values 1891 2012-01-12 08:04:46Z andrius 
;
_cod_original_cell_volume 1397.7(8)
_cod_database_code 7208625

loop_
_symmetry_equiv_pos_as_xyz
'x, y, z'
'-x, -y, -z'

loop_
_atom_site_label
_atom_site_type_symbol
_atom_site_fract_x
_atom_site_fract_y
_atom_site_fract_z
_atom_site_U_iso_or_equiv
_atom_site_adp_type
_atom_site_occupancy
_atom_site_calc_flag
_atom_site_refinement_flags
C1 C 0.3168(18) -0.2311(19) 0.5792(17) 0.032(4) Uani 1 d .
C2 C 0.3840(17) -0.2293(18) 0.4786(18) 0.033(5) Uani 1 d .
C3 C 0.3523(17) -0.0150(17) 0.4548(15) 0.026(4) Uani 1 d .
C4 C 0.3420(15) 0.1095(19) 0.4079(15) 0.029(4) Uani 1 d .
C5 C 0.2910(19) 0.330(2) 0.3735(17) 0.036(5) Uani 1 d .
C6 C 0.360(2) 0.3315(18) 0.2770(16) 0.035(5) Uani 1 d .
C7 C 0.083(2) -0.329(3) 0.674(2) 0.065(8) Uani 1 d .
H7A H 0.0355 -0.3957 0.7337 0.078 Uiso 1 calc R
H7B H 0.0673 -0.3231 0.5950 0.078 Uiso 1 calc R
H7C H 0.0459 -0.2528 0.6808 0.078 Uiso 1 calc R
C8 C 0.473(2) -0.302(3) 0.297(2) 0.060(8) Uani 1 d .
H8A H 0.5005 -0.3708 0.2738 0.072 Uiso 1 calc R
H8B H 0.5517 -0.2533 0.2777 0.072 Uiso 1 calc R
H8C H 0.3919 -0.2520 0.2544 0.072 Uiso 1 calc R
C9 C 0.161(2) 0.406(3) 0.545(2) 0.062(8) Uani 1 d .
H9A H 0.1220 0.4756 0.5643 0.075 Uiso 1 calc R
H9B H 0.2384 0.3602 0.5957 0.075 Uiso 1 calc R
H9C H 0.0879 0.3534 0.5586 0.075 Uiso 1 calc R
C10 C 0.276(3) 0.483(3) 0.067(3) 0.099(13) Uani 1 d .
H10A H 0.2903 0.5558 -0.0040 0.119 Uiso 1 calc R
H10B H 0.1829 0.4936 0.1058 0.119 Uiso 1 calc R
H10C H 0.2815 0.4128 0.0464 0.119 Uiso 1 calc R
S1 S 0.2869(5) -0.0961(5) 0.5925(4) 0.0351(12) Uani 1 d .
S2 S 0.4299(5) -0.0931(5) 0.3771(4) 0.0347(12) Uani 1 d .
S3 S 0.2615(5) 0.1913(5) 0.4847(4) 0.0366(12) Uani 1 d .
S4 S 0.4101(5) 0.1912(6) 0.2729(4) 0.0410(13) Uani 1 d .
S5 S 0.2651(6) -0.3576(6) 0.6933(5) 0.0519(16) Uani 1 d .
S6 S 0.4278(8) -0.3584(7) 0.4532(6) 0.065(2) Uani 1 d .
S7 S 0.2249(6) 0.4578(6) 0.3973(6) 0.0522(15) Uani 1 d .
S8 S 0.4016(7) 0.4585(7) 0.1614(5) 0.0601(18) Uani 1 d .
Mo1 Mo -0.02085(14) 0.02191(17) -0.15146(13) 0.0282(4) Uani 1 d .
Mo2 Mo -0.17367(14) 0.08317(16) 0.00446(13) 0.0282(4) Uani 1 d .
Mo3 Mo 0.07904(14) 0.14235(17) -0.05462(13) 0.0284(4) Uani 1 d .
Br1 Br -0.05006(19) 0.0538(3) -0.36277(17) 0.0493(7) Uani 1 d .
Br2 Br -0.41316(19) 0.1998(2) 0.0103(2) 0.0489(7) Uani 1 d .
Br3 Br 0.1843(2) 0.3421(2) -0.1327(2) 0.0542(7) Uani 1 d .
Br4 Br -0.11316(18) 0.2439(2) -0.19938(17) 0.0392(5) Uani 1 d .
Br5 Br -0.26996(17) -0.0379(2) -0.09020(17) 0.0379(5) Uani 1 d .
Br6 Br -0.0728(2) 0.2004(2) 0.10078(18) 0.0396(5) Uani 1 d .
Br7 Br 0.23070(17) 0.0792(2) -0.20722(16) 0.0353(5) Uani 1 d .

loop_
_atom_site_aniso_label
_atom_site_aniso_U_11
_atom_site_aniso_U_22
_atom_site_aniso_U_33
_atom_site_aniso_U_23
_atom_site_aniso_U_13
_atom_site_aniso_U_12
C1 0.039(9) 0.023(13) 0.036(11) -0.013(10) -0.005(8) -0.005(8)
C2 0.036(9) 0.017(13) 0.046(12) -0.016(11) -0.013(8) 0.009(8)
C3 0.040(9) 0.006(12) 0.024(9) -0.002(9) 0.005(7) 0.000(7)
C4 0.026(8) 0.035(14) 0.019(9) -0.003(9) 0.000(6) -0.005(7)
C5 0.041(9) 0.032(15) 0.031(11) -0.005(10) -0.007(8) -0.014(9)
C6 0.057(11) 0.010(13) 0.027(10) 0.006(9) -0.005(8) -0.012(9)
C7 0.063(14) 0.07(2) 0.062(18) -0.017(17) -0.006(12) -0.020(14)
C8 0.036(10) 0.09(3) 0.076(18) -0.058(19) 0.010(10) -0.004(12)
C9 0.070(15) 0.07(2) 0.041(14) -0.027(16) 0.002(11) 0.013(14)
C10 0.13(3) 0.08(3) 0.07(2) 0.018(19) -0.036(19) -0.04(2)
S1 0.044(2) 0.023(4) 0.033(3) -0.008(3) 0.0072(19) -0.006(2)
S2 0.044(2) 0.028(4) 0.028(3) -0.009(3) 0.0016(19) -0.002(2)
S3 0.045(2) 0.024(4) 0.033(3) -0.006(3) 0.008(2) -0.002(2)
S4 0.057(3) 0.033(4) 0.029(3) -0.008(3) 0.005(2) -0.012(2)
S5 0.059(3) 0.037(4) 0.045(3) -0.001(3) -0.001(3) -0.009(3)
S6 0.110(5) 0.036(5) 0.053(4) -0.024(4) -0.010(4) 0.002(4)
S7 0.077(4) 0.021(4) 0.052(4) -0.009(3) -0.011(3) 0.001(3)
S8 0.088(4) 0.038(5) 0.039(4) 0.006(3) -0.004(3) -0.026(3)
Mo1 0.0298(7) 0.0321(12) 0.0193(8) -0.0060(8) 0.0001(5) -0.0069(7)
Mo2 0.0270(7) 0.0295(12) 0.0217(8) -0.0041(8) 0.0010(5) -0.0042(6)
Mo3 0.0319(7) 0.0252(11) 0.0227(8) -0.0034(8) 0.0016(6) -0.0083(7)
Br1 0.0394(10) 0.082(2) 0.0258(10) -0.0198(12) -0.0038(8) -0.0074(11)
Br2 0.0353(9) 0.057(2) 0.0435(13) -0.0138(13) 0.0034(8) 0.0048(9)
Br3 0.0681(14) 0.0359(18) 0.0537(15) -0.0097(14) 0.0066(11) -0.0246(12)
Br4 0.0401(9) 0.0330(15) 0.0289(10) 0.0025(10) -0.0013(8) -0.0022(8)
Br5 0.0323(8) 0.0487(16) 0.0314(10) -0.0114(11) -0.0032(7) -0.0130(9)
Br6 0.0481(10) 0.0344(16) 0.0376(12) -0.0171(11) 0.0024(8) -0.0047(9)
Br7 0.0331(8) 0.0419(16) 0.0245(10) -0.0066(10) 0.0063(7) -0.0108(8)

loop_
_atom_type_symbol
_atom_type_description
_atom_type_scat_dispersion_real
_atom_type_scat_dispersion_imag
_atom_type_scat_source
C C 0.0033 0.0016 'International Tables Vol C Tables 4.2.6.8 and 6.1.1.4'
S S 0.1246 0.1234 'International Tables Vol C Tables 4.2.6.8 and 6.1.1.4'
H H 0.0000 0.0000 'International Tables Vol C Tables 4.2.6.8 and 6.1.1.4'
Br Br -0.2901 2.4595 'International Tables Vol C Tables 4.2.6.8 and 6.1.1.4'
Mo Mo -1.6832 0.6857 'International Tables Vol C Tables 4.2.6.8 and 6.1.1.4'

loop_
_geom_angle_atom_site_label_1
_geom_angle_atom_site_label_2
_geom_angle_atom_site_label_3
_geom_angle
_geom_angle_site_symmetry_1
_geom_angle_site_symmetry_3
C2 C1 S1 115.8(16) . .
C2 C1 S5 124.9(16) . .
S1 C1 S5 119.2(11) . .
C1 C2 S2 117.3(15) . .
C1 C2 S6 121.8(17) . .
S2 C2 S6 120.8(12) . .
C4 C3 S2 121.0(14) . .
C4 C3 S1 122.2(14) . .
S2 C3 S1 116.8(11) . .
C3 C4 S4 122.9(14) . .
C3 C4 S3 121.9(14) . .
S4 C4 S3 115.3(12) . .
C6 C5 S7 123.9(17) . .
C6 C5 S3 118.5(17) . .
S7 C5 S3 117.6(12) . .
C5 C6 S8 124.7(18) . .
C5 C6 S4 115.0(16) . .
S8 C6 S4 120.3(12) . .
S5 C7 H7A 109.5 . .
S5 C7 H7B 109.5 . .
H7A C7 H7B 109.5 . .
S5 C7 H7C 109.5 . .
H7A C7 H7C 109.5 . .
H7B C7 H7C 109.5 . .
S6 C8 H8A 109.5 . .
S6 C8 H8B 109.5 . .
H8A C8 H8B 109.5 . .
S6 C8 H8C 109.5 . .
H8A C8 H8C 109.5 . .
H8B C8 H8C 109.5 . .
S7 C9 H9A 109.5 . .
S7 C9 H9B 109.5 . .
H9A C9 H9B 109.5 . .
S7 C9 H9C 109.5 . .
H9A C9 H9C 109.5 . .
H9B C9 H9C 109.5 . .
S8 C10 H10A 109.5 . .
S8 C10 H10B 109.5 . .
H10A C10 H10B 109.5 . .
S8 C10 H10C 109.5 . .
H10A C10 H10C 109.5 . .
H10B C10 H10C 109.5 . .
C3 S1 C1 95.0(9) . .
C3 S2 C2 94.5(9) . .
C4 S3 C5 94.5(10) . .
C4 S4 C6 96.6(10) . .
C1 S5 C7 98.5(11) . .
C2 S6 C8 103.5(12) . .
C5 S7 C9 105.6(12) . .
C6 S8 C10 102.6(12) . .
Br1 Mo1 Br4 90.03(9) . .
Br1 Mo1 Br5 90.65(8) . .
Br4 Mo1 Br5 90.38(9) . .
Br1 Mo1 Br6 90.76(9) . 2
Br4 Mo1 Br6 179.18(8) . 2
Br5 Mo1 Br6 89.82(9) . 2
Br1 Mo1 Br7 90.78(8) . .
Br4 Mo1 Br7 90.11(9) . .
Br5 Mo1 Br7 178.49(9) . .
Br6 Mo1 Br7 89.66(9) 2 .
Br1 Mo1 Mo2 134.72(9) . .
Br4 Mo1 Mo2 59.66(7) . .
Br5 Mo1 Mo2 59.68(7) . .
Br6 Mo1 Mo2 119.81(9) 2 .
Br7 Mo1 Mo2 119.45(8) . .
Br1 Mo1 Mo3 135.23(10) . 2
Br4 Mo1 Mo3 119.89(8) . 2
Br5 Mo1 Mo3 59.44(7) . 2
Br6 Mo1 Mo3 59.58(7) 2 2
Br7 Mo1 Mo3 119.11(8) . 2
Mo2 Mo1 Mo3 60.23(7) . 2
Br1 Mo1 Mo3 134.70(10) . .
Br4 Mo1 Mo3 59.54(7) . .
Br5 Mo1 Mo3 119.60(8) . .
Br6 Mo1 Mo3 119.69(8) 2 .
Br7 Mo1 Mo3 59.52(7) . .
Mo2 Mo1 Mo3 59.93(6) . .
Mo3 Mo1 Mo3 90.06(7) 2 .
Br1 Mo1 Mo2 135.23(9) . 2
Br4 Mo1 Mo2 119.65(8) . 2
Br5 Mo1 Mo2 119.31(9) . 2
Br6 Mo1 Mo2 59.58(7) 2 2
Br7 Mo1 Mo2 59.24(7) . 2
Mo2 Mo1 Mo2 90.06(7) . 2
Mo3 Mo1 Mo2 59.87(6) 2 2
Mo3 Mo1 Mo2 60.11(7) . 2
Br2 Mo2 Br7 90.68(9) . 2
Br2 Mo2 Br4 90.19(9) . .
Br7 Mo2 Br4 179.11(10) 2 .
Br2 Mo2 Br5 91.05(9) . .
Br7 Mo2 Br5 89.50(9) 2 .
Br4 Mo2 Br5 90.28(9) . .
Br2 Mo2 Br6 90.14(9) . .
Br7 Mo2 Br6 89.99(8) 2 .
Br4 Mo2 Br6 90.20(9) . .
Br5 Mo2 Br6 178.71(10) . .
Br2 Mo2 Mo3 134.43(11) . .
Br7 Mo2 Mo3 119.82(8) 2 .
Br4 Mo2 Mo3 59.59(7) . .
Br5 Mo2 Mo3 119.71(8) . .
Br6 Mo2 Mo3 59.60(7) . .
Br2 Mo2 Mo1 135.02(8) . .
Br7 Mo2 Mo1 119.58(10) 2 .
Br4 Mo2 Mo1 59.60(8) . .
Br5 Mo2 Mo1 59.59(7) . .
Br6 Mo2 Mo1 119.73(8) . .
Mo3 Mo2 Mo1 60.13(6) . .
Br2 Mo2 Mo1 135.04(9) . 2
Br7 Mo2 Mo1 59.85(7) 2 2
Br4 Mo2 Mo1 119.57(8) . 2
Br5 Mo2 Mo1 119.21(10) . 2
Br6 Mo2 Mo1 59.53(7) . 2
Mo3 Mo2 Mo1 59.98(6) . 2
Mo1 Mo2 Mo1 89.94(7) . 2
Br2 Mo2 Mo3 135.57(9) . 2
Br7 Mo2 Mo3 59.65(7) 2 2
Br4 Mo2 Mo3 119.52(9) . 2
Br5 Mo2 Mo3 59.31(7) . 2
Br6 Mo2 Mo3 119.44(8) . 2
Mo3 Mo2 Mo3 90.00(7) . 2
Mo1 Mo2 Mo3 59.93(7) . 2
Mo1 Mo2 Mo3 59.90(6) 2 2
Br3 Mo3 Br5 91.58(9) . 2
Br3 Mo3 Br4 89.25(10) . .
Br5 Mo3 Br4 179.12(11) 2 .
Br3 Mo3 Br6 90.23(10) . .
Br5 Mo3 Br6 89.97(8) 2 .
Br4 Mo3 Br6 90.29(8) . .
Br3 Mo3 Br7 90.94(9) . .
Br5 Mo3 Br7 89.46(8) 2 .
Br4 Mo3 Br7 90.25(8) . .
Br6 Mo3 Br7 178.71(11) . .
Br3 Mo3 Mo2 133.92(10) . .
Br5 Mo3 Mo2 119.81(9) 2 .
Br4 Mo3 Mo2 59.67(7) . .
Br6 Mo3 Mo2 59.69(7) . .
Br7 Mo3 Mo2 119.69(8) . .
Br3 Mo3 Mo1 135.65(9) . 2
Br5 Mo3 Mo1 59.66(7) 2 2
Br4 Mo3 Mo1 119.82(8) . 2
Br6 Mo3 Mo1 59.62(8) . 2
Br7 Mo3 Mo1 119.11(10) . 2
Mo2 Mo3 Mo1 60.15(6) . 2
Br3 Mo3 Mo1 134.39(9) . .
Br5 Mo3 Mo1 119.60(10) 2 .
Br4 Mo3 Mo1 59.56(8) . .
Br6 Mo3 Mo1 119.63(8) . .
Br7 Mo3 Mo1 59.75(6) . .
Mo2 Mo3 Mo1 59.94(6) . .
Mo1 Mo3 Mo1 89.94(7) 2 .
Br3 Mo3 Mo2 136.08(9) . 2
Br5 Mo3 Mo2 59.62(7) 2 2
Br4 Mo3 Mo2 119.54(9) . 2
Br6 Mo3 Mo2 119.46(9) . 2
Br7 Mo3 Mo2 59.27(7) . 2
Mo2 Mo3 Mo2 90.00(7) . 2
Mo1 Mo3 Mo2 59.84(7) 2 2
Mo1 Mo3 Mo2 59.99(7) . 2
Mo3 Br4 Mo1 60.90(7) . .
Mo3 Br4 Mo2 60.74(7) . .
Mo1 Br4 Mo2 60.74(8) . .
Mo3 Br5 Mo1 60.90(6) 2 .
Mo3 Br5 Mo2 61.07(7) 2 .
Mo1 Br5 Mo2 60.73(6) . .
Mo3 Br6 Mo1 60.80(7) . 2
Mo3 Br6 Mo2 60.71(7) . .
Mo1 Br6 Mo2 60.89(7) 2 .
Mo2 Br7 Mo3 61.08(7) 2 .
Mo2 Br7 Mo1 60.91(7) 2 .
Mo3 Br7 Mo1 60.73(6) . .

loop_
_geom_bond_atom_site_label_1
_geom_bond_atom_site_label_2
_geom_bond_distance
_geom_bond_site_symmetry_2
C1 C2 1.36(3) .
C1 S1 1.73(2) .
C1 S5 1.74(2) .
C2 S2 1.74(2) .
C2 S6 1.74(2) .
C3 C4 1.40(3) .
C3 S2 1.697(18) .
C3 S1 1.723(18) .
C4 S4 1.709(18) .
C4 S3 1.73(2) .
C5 C6 1.32(3) .
C5 S7 1.75(2) .
C5 S3 1.76(2) .
C6 S8 1.72(2) .
C6 S4 1.76(2) .
C7 S5 1.80(2) .
C7 H7A 1.0000 .
C7 H7B 1.0000 .
C7 H7C 1.0000 .
C8 S6 1.84(3) .
C8 H8A 1.0000 .
C8 H8B 1.0000 .
C8 H8C 1.0000 .
C9 S7 1.79(2) .
C9 H9A 1.0000 .
C9 H9B 1.0000 .
C9 H9C 1.0000 .
C10 S8 1.73(3) .
C10 H10A 1.0000 .
C10 H10B 1.0000 .
C10 H10C 1.0000 .
Mo1 Br1 2.597(2) .
Mo1 Br4 2.605(3) .
Mo1 Br5 2.605(2) .
Mo1 Br6 2.606(3) 2
Mo1 Br7 2.614(2) .
Mo1 Mo2 2.635(2) .
Mo1 Mo3 2.637(3) 2
Mo1 Mo3 2.640(2) .
Mo1 Mo2 2.642(2) 2
Mo2 Br2 2.584(3) .
Mo2 Br7 2.598(3) 2
Mo2 Br4 2.606(3) .
Mo2 Br5 2.607(3) .
Mo2 Br6 2.607(3) .
Mo2 Mo3 2.634(2) .
Mo2 Mo1 2.642(2) 2
Mo2 Mo3 2.645(3) 2
Mo3 Br3 2.591(3) .
Mo3 Br5 2.599(3) 2
Mo3 Br4 2.604(3) .
Mo3 Br6 2.605(3) .
Mo3 Br7 2.608(3) .
Mo3 Mo1 2.637(3) 2
Mo3 Mo2 2.645(3) 2
Br5 Mo3 2.599(3) 2
Br6 Mo1 2.606(3) 2
Br7 Mo2 2.598(3) 2
